data_7120394
loop_
_publ_author_name
'Gon, Masayuki'
'Morisaki, Yasuhiro'
'Chujo, Yoshiki'

_publ_section_title
;
 A silver(i)-induced higher-ordered structure based on planar chiral
 tetrasubstituted [2.2]paracyclophane
;
_journal_name_full 'Chem. Commun.'
_journal_paper_doi 10.1039/C7CC03615A
_journal_year 2017
_chemical_formula_sum 'C44 H28 N4'
_chemical_formula_weight 612.70
_space_group_crystal_system triclinic
_space_group_IT_number 2
_space_group_name_Hall '-P 1'
_space_group_name_H-M_alt 'P -1'
_symmetry_space_group_name_Hall '-P 1'
_symmetry_space_group_name_H-M 'P -1'
_atom_sites_solution_hydrogens difmap
_audit_creation_method SHELXL-2014/7
_audit_update_record
;
2017-05-08 deposited with the CCDC.
2017-07-07 downloaded from the CCDC.
;
_cell_angle_alpha 108.885(8)
_cell_angle_beta 94.201(7)
_cell_angle_gamma 99.040(7)
_cell_formula_units_Z 2
_cell_length_a 9.6882(6)
_cell_length_b 13.1119(9)
_cell_length_c 13.3082(8)
_cell_measurement_reflns_used 11671?
_cell_measurement_temperature 93(2)
_cell_measurement_theta_max 27.485
_cell_measurement_theta_min 3.105
_cell_volume 1565.7(2)
_computing_structure_refinement 'SHELXL-2014/7 (Sheldrick, 2014)'
_diffrn_ambient_temperature 93(2)
_diffrn_measured_fraction_theta_full 0.995
_diffrn_measured_fraction_theta_max 0.993
_diffrn_measurement_device_type 'rigaku raxis rapid'
_diffrn_measurement_method 'oscillation method'
_diffrn_radiation_type MoK\a
_diffrn_radiation_wavelength 0.71075
_diffrn_reflns_av_R_equivalents 0.0408
_diffrn_reflns_av_unetI/netI 0.0563
_diffrn_reflns_Laue_measured_fraction_full 0.995
_diffrn_reflns_Laue_measured_fraction_max 0.993
_diffrn_reflns_limit_h_max 12
_diffrn_reflns_limit_h_min -11
_diffrn_reflns_limit_k_max 16
_diffrn_reflns_limit_k_min -17
_diffrn_reflns_limit_l_max 17
_diffrn_reflns_limit_l_min -16
_diffrn_reflns_number 15348
_diffrn_reflns_point_group_measured_fraction_full 0.995
_diffrn_reflns_point_group_measured_fraction_max 0.993
_diffrn_reflns_theta_full 25.242
_diffrn_reflns_theta_max 27.484
_diffrn_reflns_theta_min 3.103
_diffrn_source 'fine-focus sealed tube'
_exptl_absorpt_coefficient_mu 0.077
_exptl_absorpt_correction_T_max 1.0000
_exptl_absorpt_correction_T_min 0.3626
_exptl_crystal_colour yellow
_exptl_crystal_density_diffrn 1.300
_exptl_crystal_description block
_exptl_crystal_F_000 640
_exptl_crystal_recrystallization_method 'Re-crystallisation from solvent'
_exptl_crystal_size_max 0.800
_exptl_crystal_size_mid 0.800
_exptl_crystal_size_min 0.400
_refine_diff_density_max 0.315
_refine_diff_density_min -0.197
_refine_diff_density_rms 0.051
_refine_ls_extinction_method none
_refine_ls_goodness_of_fit_ref 1.039
_refine_ls_hydrogen_treatment refall
_refine_ls_matrix_type full
_refine_ls_number_parameters 545
_refine_ls_number_reflns 7136
_refine_ls_number_restraints 0
_refine_ls_restrained_S_all 1.039
_refine_ls_R_factor_all 0.0783
_refine_ls_R_factor_gt 0.0550
_refine_ls_shift/su_max 0.000
_refine_ls_shift/su_mean 0.000
_refine_ls_structure_factor_coef Fsqd
_refine_ls_weighting_details 'w=1/[\s^2^(Fo^2^)+(0.0713P)^2^+0.2970P] where P=(Fo^2^+2Fc^2^)/3'
_refine_ls_weighting_scheme calc
_refine_ls_wR_factor_gt 0.1321
_refine_ls_wR_factor_ref 0.1473
_reflns_Friedel_coverage 0.000
_reflns_number_gt 5287
_reflns_number_total 7136
_reflns_threshold_expression 'I > 2\s(I)'
_cod_data_source_file c7cc03615a3.cif
_cod_data_source_block ydkr
_cod_original_cell_volume 1565.68(19)
_cod_database_code 7120394
_shelx_shelxl_version_number 2014/7
_shelx_space_group_comment
;
The symmetry employed for this shelxl refinement is uniquely defined
by the following loop, which should always be used as a source of
symmetry information in preference to the above space-group names.
They are only intended as comments.
;
_shelx_estimated_absorpt_t_min 0.941
_shelx_estimated_absorpt_t_max 0.970

loop_
_space_group_symop_operation_xyz
'x, y, z'
'-x, -y, -z'

loop_
_atom_site_label
_atom_site_type_symbol
_atom_site_fract_x
_atom_site_fract_y
_atom_site_fract_z
_atom_site_U_iso_or_equiv
_atom_site_adp_type
_atom_site_occupancy
_atom_site_site_symmetry_order
_atom_site_calc_flag
N001 N 0.60779(15) 0.28156(12) 0.97655(11) 0.0337(3) Uani 1 1 d
N002 N 0.13755(15) 0.15732(12) 0.11395(11) 0.0361(3) Uani 1 1 d
N003 N 1.19682(16) 0.14218(13) 0.68969(12) 0.0397(4) Uani 1 1 d
N4 N 0.88629(17) 0.55184(15) 0.18658(14) 0.0466(4) Uani 1 1 d
C005 C 0.22132(17) 0.23599(14) 0.19705(13) 0.0309(4) Uani 1 1 d
C006 C 0.68058(18) 0.34827(13) 0.64005(12) 0.0295(4) Uani 1 1 d
C007 C 0.68301(17) 0.17035(13) 0.32701(13) 0.0283(3) Uani 1 1 d
H7 H 0.7004(18) 0.1972(14) 0.2669(14) 0.032(5) Uiso 1 1 d
C008 C 0.72721(18) 0.41126(13) 0.46304(12) 0.0294(4) Uani 1 1 d
C009 C 0.62550(17) 0.10694(13) 0.49896(13) 0.0289(3) Uani 1 1 d
H9 H 0.611(2) 0.0891(15) 0.5641(15) 0.040(5) Uiso 1 1 d
C00A C 0.79587(17) 0.16525(13) 0.39396(12) 0.0280(3) Uani 1 1 d
C00B C 1.06490(18) 0.09442(14) 0.69047(13) 0.0325(4) Uani 1 1 d
C00C C 0.83929(17) 0.38315(13) 0.51580(13) 0.0292(3) Uani 1 1 d
C20 C 0.43462(17) 0.18136(13) 0.29030(13) 0.0304(4) Uani 1 1 d
C00E C 0.81637(18) 0.36428(13) 0.61079(13) 0.0294(4) Uani 1 1 d
C00F C 0.33830(17) 0.20427(14) 0.24506(13) 0.0323(4) Uani 1 1 d
C00G C 0.54466(17) 0.15633(12) 0.35078(12) 0.0281(3) Uani 1 1 d
C21 C 0.66496(18) 0.31123(14) 0.72989(13) 0.0312(4) Uani 1 1 d
C00I C 0.75807(18) 0.52342(14) 0.21299(13) 0.0317(4) Uani 1 1 d
C00J C 0.19800(19) 0.34233(15) 0.23799(14) 0.0351(4) Uani 1 1 d
C00K C 0.65128(17) 0.22603(14) 0.88433(13) 0.0306(4) Uani 1 1 d
C00L C 0.56296(17) 0.35192(13) 0.57322(12) 0.0295(4) Uani 1 1 d
C00M C 0.76439(17) 0.12208(13) 0.47583(13) 0.0285(3) Uani 1 1 d
C00N C 0.59201(18) 0.39517(13) 0.49241(13) 0.0291(3) Uani 1 1 d
C00O C 0.51780(17) 0.13491(12) 0.44552(13) 0.0279(3) Uani 1 1 d
C22 C 0.95973(18) 0.10156(14) 0.61212(14) 0.0348(4) Uani 1 1 d
C23 C 0.75323(18) 0.47750(14) 0.29730(13) 0.0323(4) Uani 1 1 d
C00R C 0.59466(18) 0.23100(15) 1.04926(14) 0.0337(4) Uani 1 1 d
H10 H 0.5619(19) 0.2714(15) 1.1149(15) 0.037(5) Uiso 1 1 d
C00S C 0.68327(19) 0.12223(15) 0.86311(14) 0.0354(4) Uani 1 1 d
H0 H 0.714(2) 0.0868(16) 0.7978(15) 0.038(5) Uiso 1 1 d
C00T C 0.74365(18) 0.44453(13) 0.37161(13) 0.0316(4) Uani 1 1 d
C00U C -0.00747(19) 0.28868(16) 0.10949(14) 0.0354(4) Uani 1 1 d
C00V C 0.65953(18) 0.27758(14) 0.80341(13) 0.0329(4) Uani 1 1 d
C00W C 0.66890(19) 0.07257(15) 0.93981(14) 0.0372(4) Uani 1 1 d
C00X C 0.63509(19) 0.53989(14) 0.16531(13) 0.0339(4) Uani 1 1 d
C00Y C 0.87261(18) 0.10940(13) 0.54729(13) 0.0321(4) Uani 1 1 d
C00Z C 0.62312(19) 0.12745(15) 1.03367(14) 0.0350(4) Uani 1 1 d
H11 H 0.610(2) 0.0957(16) 1.0894(15) 0.040(5) Uiso 1 1 d
C010 C 1.0284(2) 0.04113(15) 0.76220(14) 0.0367(4) Uani 1 1 d
H12 H 0.933(2) 0.0074(16) 0.7579(16) 0.045(5) Uiso 1 1 d
C011 C 0.39189(18) 0.16498(14) 0.50038(14) 0.0327(4) Uani 1 1 d
H20 H 0.373(2) 0.1236(17) 0.5489(16) 0.046(5) Uiso 1 1 d
C012 C 0.96604(18) 0.35169(14) 0.46345(14) 0.0333(4) Uani 1 1 d
C013 C 0.94119(18) 0.22524(14) 0.39297(15) 0.0329(4) Uani 1 1 d
H23 H 0.9507(19) 0.2206(15) 0.3179(15) 0.035(5) Uiso 1 1 d
C014 C 0.41636(18) 0.29161(14) 0.57087(14) 0.0330(4) Uani 1 1 d
H19 H 0.400(2) 0.2971(16) 0.6475(16) 0.045(5) Uiso 1 1 d
C015 C 0.08030(19) 0.36901(16) 0.19383(15) 0.0378(4) Uani 1 1 d
C016 C 0.02579(19) 0.18611(16) 0.07250(15) 0.0389(4) Uani 1 1 d
C017 C 0.6436(2) 0.58829(16) 0.08709(15) 0.0404(4) Uani 1 1 d
C018 C 1.1339(2) 0.03909(16) 0.83735(15) 0.0395(4) Uani 1 1 d
H33 H 1.107(2) 0.0001(18) 0.8864(17) 0.053(6) Uiso 1 1 d
C019 C 1.2691(2) 0.08856(15) 0.83843(15) 0.0404(4) Uani 1 1 d
C01A C 1.2960(2) 0.13762(17) 0.76269(16) 0.0424(4) Uani 1 1 d
C01B C 0.7741(2) 0.61768(19) 0.05929(17) 0.0509(5) Uani 1 1 d
H31 H 0.775(2) 0.6508(19) 0.0000(19) 0.067(7) Uiso 1 1 d
C01C C 0.8920(3) 0.5977(2) 0.10999(19) 0.0566(6) Uani 1 1 d
H1 H 0.5145(18) 0.4046(14) 0.4488(14) 0.029(4) Uiso 1 1 d
H17 H 0.2608(19) 0.3957(16) 0.2986(15) 0.037(5) Uiso 1 1 d
H13 H 0.345(2) 0.3227(15) 0.5350(15) 0.040(5) Uiso 1 1 d
H14 H 0.8931(19) 0.3495(14) 0.6510(14) 0.029(4) Uiso 1 1 d
H15 H 0.308(2) 0.1491(15) 0.4441(15) 0.036(5) Uiso 1 1 d
H16 H 0.555(2) 0.5999(18) 0.0518(17) 0.056(6) Uiso 1 1 d
H18 H 0.060(2) 0.4458(17) 0.2210(15) 0.045(5) Uiso 1 1 d
H22 H 1.016(2) 0.1937(16) 0.4236(15) 0.044(5) Uiso 1 1 d
H24 H 1.048(2) 0.3668(15) 0.5210(15) 0.041(5) Uiso 1 1 d
H28 H 0.5465(19) 0.5160(14) 0.1880(14) 0.031(5) Uiso 1 1 d
H29 H -0.084(2) 0.3017(16) 0.0798(16) 0.044(5) Uiso 1 1 d
H30 H -0.037(2) 0.1260(18) 0.0088(17) 0.053(6) Uiso 1 1 d
H25 H 1.399(2) 0.1728(17) 0.7601(17) 0.053(6) Uiso 1 1 d
H21 H 0.689(2) -0.0004(17) 0.9258(15) 0.045(5) Uiso 1 1 d
H27 H 0.988(2) 0.6200(15) 0.0961(15) 0.041(5) Uiso 1 1 d
H26 H 1.346(2) 0.0897(18) 0.8904(18) 0.059(6) Uiso 1 1 d
H32 H 0.992(2) 0.3937(17) 0.4164(17) 0.051(6) Uiso 1 1 d

loop_
_atom_site_aniso_label
_atom_site_aniso_U_11
_atom_site_aniso_U_22
_atom_site_aniso_U_33
_atom_site_aniso_U_23
_atom_site_aniso_U_13
_atom_site_aniso_U_12
N001 0.0374(8) 0.0352(8) 0.0285(7) 0.0103(6) 0.0036(6) 0.0082(6)
N002 0.0317(7) 0.0398(8) 0.0329(8) 0.0079(6) -0.0015(6) 0.0081(6)
N003 0.0368(8) 0.0420(9) 0.0386(8) 0.0154(7) -0.0022(7) 0.0029(7)
N4 0.0405(9) 0.0604(11) 0.0548(10) 0.0357(9) 0.0133(8) 0.0180(8)
C005 0.0270(8) 0.0373(9) 0.0282(8) 0.0106(7) 0.0044(7) 0.0059(7)
C006 0.0370(9) 0.0237(8) 0.0259(8) 0.0056(6) 0.0036(7) 0.0063(7)
C007 0.0323(8) 0.0248(8) 0.0253(8) 0.0053(6) 0.0045(7) 0.0048(7)
C008 0.0369(9) 0.0221(8) 0.0267(8) 0.0068(6) 0.0027(7) 0.0029(7)
C009 0.0320(8) 0.0245(8) 0.0280(8) 0.0071(6) 0.0033(7) 0.0035(6)
C00A 0.0304(8) 0.0241(8) 0.0263(8) 0.0037(6) 0.0049(7) 0.0060(6)
C00B 0.0352(9) 0.0316(9) 0.0294(8) 0.0070(7) 0.0024(7) 0.0107(7)
C00C 0.0321(8) 0.0228(8) 0.0293(8) 0.0069(6) 0.0021(7) 0.0004(6)
C20 0.0301(8) 0.0292(8) 0.0274(8) 0.0045(7) 0.0023(7) 0.0045(7)
C00E 0.0326(8) 0.0244(8) 0.0293(8) 0.0080(7) -0.0002(7) 0.0038(7)
C00F 0.0307(8) 0.0330(9) 0.0287(8) 0.0055(7) 0.0034(7) 0.0043(7)
C00G 0.0305(8) 0.0231(8) 0.0268(8) 0.0035(6) 0.0001(7) 0.0065(6)
C21 0.0324(9) 0.0321(9) 0.0281(8) 0.0083(7) 0.0052(7) 0.0063(7)
C00I 0.0368(9) 0.0303(9) 0.0295(8) 0.0109(7) 0.0056(7) 0.0086(7)
C00J 0.0332(9) 0.0359(10) 0.0339(9) 0.0097(8) 0.0008(8) 0.0060(7)
C00K 0.0274(8) 0.0364(9) 0.0270(8) 0.0112(7) 0.0004(7) 0.0039(7)
C00L 0.0358(9) 0.0237(8) 0.0274(8) 0.0045(6) 0.0056(7) 0.0096(7)
C00M 0.0290(8) 0.0237(8) 0.0301(8) 0.0059(6) 0.0008(7) 0.0057(6)
C00N 0.0360(9) 0.0238(8) 0.0266(8) 0.0068(6) 0.0012(7) 0.0080(7)
C00O 0.0280(8) 0.0228(8) 0.0299(8) 0.0058(6) 0.0034(7) 0.0027(6)
C22 0.0336(9) 0.0331(9) 0.0354(9) 0.0092(7) 0.0035(8) 0.0060(7)
C23 0.0345(9) 0.0289(9) 0.0323(9) 0.0094(7) 0.0034(7) 0.0057(7)
C00R 0.0374(9) 0.0386(10) 0.0258(8) 0.0125(7) 0.0030(7) 0.0067(8)
C00S 0.0375(9) 0.0368(10) 0.0311(9) 0.0090(7) 0.0030(8) 0.0108(8)
C00T 0.0366(9) 0.0265(8) 0.0299(8) 0.0084(7) 0.0021(7) 0.0045(7)
C00U 0.0282(9) 0.0468(11) 0.0358(9) 0.0183(8) 0.0035(7) 0.0118(8)
C00V 0.0310(8) 0.0361(9) 0.0304(9) 0.0096(7) 0.0030(7) 0.0069(7)
C00W 0.0415(10) 0.0304(9) 0.0372(9) 0.0095(8) -0.0041(8) 0.0082(8)
C00X 0.0367(9) 0.0318(9) 0.0312(9) 0.0082(7) 0.0041(8) 0.0064(7)
C00Y 0.0323(9) 0.0283(9) 0.0328(9) 0.0073(7) 0.0030(7) 0.0048(7)
C00Z 0.0392(9) 0.0338(9) 0.0308(9) 0.0146(7) -0.0047(7) 0.0000(7)
C010 0.0360(10) 0.0389(10) 0.0387(10) 0.0148(8) 0.0103(8) 0.0110(8)
C011 0.0286(8) 0.0328(9) 0.0341(9) 0.0086(7) 0.0051(7) 0.0038(7)
C012 0.0311(9) 0.0317(9) 0.0355(9) 0.0119(7) 0.0039(8) 0.0006(7)
C013 0.0288(8) 0.0342(9) 0.0366(9) 0.0124(7) 0.0070(7) 0.0069(7)
C014 0.0346(9) 0.0327(9) 0.0324(9) 0.0093(7) 0.0073(7) 0.0109(7)
C015 0.0384(10) 0.0386(10) 0.0397(10) 0.0150(8) 0.0071(8) 0.0121(8)
C016 0.0323(9) 0.0454(11) 0.0353(9) 0.0105(8) -0.0008(8) 0.0061(8)
C017 0.0473(11) 0.0394(10) 0.0363(10) 0.0131(8) 0.0006(8) 0.0154(9)
C018 0.0520(11) 0.0373(10) 0.0347(9) 0.0153(8) 0.0080(9) 0.0168(9)
C019 0.0449(11) 0.0360(10) 0.0372(10) 0.0097(8) -0.0064(8) 0.0101(8)
C01A 0.0343(10) 0.0464(11) 0.0432(10) 0.0167(9) -0.0055(8) -0.0001(8)
C01B 0.0623(13) 0.0598(14) 0.0479(12) 0.0334(11) 0.0178(10) 0.0244(11)
C01C 0.0513(13) 0.0777(16) 0.0675(14) 0.0513(13) 0.0249(11) 0.0250(12)

loop_
_atom_type_symbol
_atom_type_description
_atom_type_scat_dispersion_real
_atom_type_scat_dispersion_imag
_atom_type_scat_source
C C 0.0033 0.0016 'International Tables Vol C Tables 4.2.6.8 and 6.1.1.4'
H H 0.0000 0.0000 'International Tables Vol C Tables 4.2.6.8 and 6.1.1.4'
N N 0.0061 0.0033 'International Tables Vol C Tables 4.2.6.8 and 6.1.1.4'

loop_
_geom_angle_atom_site_label_1
_geom_angle_atom_site_label_2
_geom_angle_atom_site_label_3
_geom_angle
C00R N001 C00K 116.54(15)
C016 N002 C005 116.41(15)
C00B N003 C01A 117.01(15)
C01C N4 C00I 116.90(17)
N002 C005 C00J 123.22(16)
N002 C005 C00F 116.70(15)
C00J C005 C00F 120.07(15)
C00E C006 C00L 120.22(14)
C00E C006 C21 117.24(15)
C00L C006 C21 121.80(15)
C00A C007 C00G 122.27(14)
C00A C007 H7 119.7(10)
C00G C007 H7 117.2(10)
C00N C008 C00C 119.77(14)
C00N C008 C00T 118.06(15)
C00C C008 C00T 121.79(15)
C00O C009 C00M 122.10(15)
C00O C009 H9 120.4(11)
C00M C009 H9 116.4(11)
C007 C00A C00M 117.06(14)
C007 C00A C013 119.89(15)
C00M C00A C013 121.78(15)
N003 C00B C010 123.01(16)
N003 C00B C22 116.04(15)
C010 C00B C22 120.95(16)
C00E C00C C008 116.81(15)
C00E C00C C012 119.49(15)
C008 C00C C012 122.53(14)
C00F C20 C00G 176.00(16)
C00C C00E C006 121.62(16)
C00C C00E H14 118.6(10)
C006 C00E H14 118.9(10)
C20 C00F C005 176.53(17)
C007 C00G C00O 119.35(14)
C007 C00G C20 120.55(14)
C00O C00G C20 119.28(14)
C00V C21 C006 175.82(18)
N4 C00I C00X 123.14(15)
N4 C00I C23 116.59(15)
C00X C00I C23 120.24(15)
C005 C00J C015 118.82(17)
C005 C00J H17 120.0(11)
C015 C00J H17 121.1(11)
N001 C00K C00S 123.27(15)
N001 C00K C00V 117.01(15)
C00S C00K C00V 119.69(15)
C00N C00L C006 116.28(15)
C00N C00L C014 119.47(15)
C006 C00L C014 122.96(15)
C009 C00M C00A 119.36(15)
C009 C00M C00Y 118.00(15)
C00A C00M C00Y 121.89(14)
C00L C00N C008 122.19(15)
C00L C00N H1 118.8(10)
C008 C00N H1 118.5(10)
C009 C00O C00G 117.19(14)
C009 C00O C011 119.62(15)
C00G C00O C011 121.83(15)
C00Y C22 C00B 178.90(18)
C00T C23 C00I 175.29(18)
N001 C00R C00Z 123.61(16)
N001 C00R H10 115.7(11)
C00Z C00R H10 120.7(11)
C00W C00S C00K 118.72(16)
C00W C00S H0 120.9(11)
C00K C00S H0 120.4(11)
C23 C00T C008 176.09(18)
C016 C00U C015 118.63(17)
C016 C00U H29 119.8(13)
C015 C00U H29 121.6(13)
C21 C00V C00K 174.25(18)
C00Z C00W C00S 118.77(17)
C00Z C00W H21 121.3(11)
C00S C00W H21 119.9(11)
C017 C00X C00I 118.96(17)
C017 C00X H28 122.9(10)
C00I C00X H28 118.1(10)
C22 C00Y C00M 176.30(17)
C00W C00Z C00R 119.09(16)
C00W C00Z H11 121.8(11)
C00R C00Z H11 119.1(11)
C018 C010 C00B 118.28(17)
C018 C010 H12 122.5(12)
C00B C010 H12 119.2(12)
C00O C011 C014 112.39(13)
C00O C011 H20 109.7(12)
C014 C011 H20 106.9(12)
C00O C011 H15 109.1(10)
C014 C011 H15 107.6(10)
H20 C011 H15 111.2(15)
C00C C012 C013 112.63(13)
C00C C012 H24 108.8(10)
C013 C012 H24 107.6(11)
C00C C012 H32 111.6(12)
C013 C012 H32 107.3(12)
H24 C012 H32 108.8(16)
C00A C013 C012 112.29(13)
C00A C013 H23 107.7(11)
C012 C013 H23 107.4(11)
C00A C013 H22 111.0(11)
C012 C013 H22 106.4(11)
H23 C013 H22 112.1(15)
C00L C014 C011 112.70(13)
C00L C014 H19 108.9(11)
C011 C014 H19 107.9(11)
C00L C014 H13 109.4(10)
C011 C014 H13 105.0(11)
H19 C014 H13 112.9(15)
C00U C015 C00J 118.52(17)
C00U C015 H18 120.3(11)
C00J C015 H18 121.1(11)
N002 C016 C00U 124.38(17)
N002 C016 H30 116.1(12)
C00U C016 H30 119.5(12)
C01B C017 C00X 118.48(18)
C01B C017 H16 122.1(12)
C00X C017 H16 119.4(12)
C019 C018 C010 119.47(17)
C019 C018 H33 123.0(13)
C010 C018 H33 117.5(13)
C018 C019 C01A 118.23(18)
C018 C019 H26 122.1(13)
C01A C019 H26 119.7(13)
N003 C01A C019 123.98(18)
N003 C01A H25 116.6(12)
C019 C01A H25 119.4(12)
C017 C01B C01C 119.14(18)
C017 C01B H31 116.0(14)
C01C C01B H31 124.9(14)
N4 C01C C01B 123.4(2)
N4 C01C H27 113.8(11)
C01B C01C H27 122.8(11)

loop_
_geom_bond_atom_site_label_1
_geom_bond_atom_site_label_2
_geom_bond_distance
N001 C00R 1.341(2)
N001 C00K 1.344(2)
N002 C016 1.340(2)
N002 C005 1.346(2)
N003 C00B 1.334(2)
N003 C01A 1.338(2)
N4 C01C 1.341(2)
N4 C00I 1.345(2)
C005 C00J 1.385(2)
C005 C00F 1.442(2)
C006 C00E 1.403(2)
C006 C00L 1.410(2)
C006 C21 1.438(2)
C007 C00A 1.383(2)
C007 C00G 1.397(2)
C007 H7 0.988(17)
C008 C00N 1.398(2)
C008 C00C 1.411(2)
C008 C00T 1.431(2)
C009 C00O 1.382(2)
C009 C00M 1.400(2)
C009 H9 0.982(19)
C00A C00M 1.412(2)
C00A C013 1.504(2)
C00B C010 1.389(2)
C00B C22 1.439(2)
C00C C00E 1.391(2)
C00C C012 1.504(2)
C20 C00F 1.203(2)
C20 C00G 1.431(2)
C00E H14 0.965(18)
C00G C00O 1.411(2)
C21 C00V 1.198(2)
C00I C00X 1.388(2)
C00I C23 1.435(2)
C00J C015 1.389(2)
C00J H17 0.969(19)
C00K C00S 1.387(2)
C00K C00V 1.446(2)
C00L C00N 1.395(2)
C00L C014 1.506(2)
C00M C00Y 1.429(2)
C00N H1 0.963(18)
C00O C011 1.507(2)
C22 C00Y 1.202(2)
C23 C00T 1.205(2)
C00R C00Z 1.381(2)
C00R H10 0.969(19)
C00S C00W 1.381(2)
C00S H0 0.941(19)
C00U C016 1.373(3)
C00U C015 1.380(3)
C00U H29 0.88(2)
C00W C00Z 1.369(3)
C00W H21 0.97(2)
C00X C017 1.385(2)
C00X H28 0.969(18)
C00Z H11 0.968(19)
C010 C018 1.386(3)
C010 H12 0.95(2)
C011 C014 1.590(2)
C011 H20 0.98(2)
C011 H15 1.012(19)
C012 C013 1.588(2)
C012 H24 1.01(2)
C012 H32 0.98(2)
C013 H23 0.992(19)
C013 H22 1.01(2)
C014 H19 1.02(2)
C014 H13 1.019(19)
C015 H18 1.01(2)
C016 H30 1.03(2)
C017 C01B 1.375(3)
C017 H16 1.00(2)
C018 C019 1.364(3)
C018 H33 0.98(2)
C019 C01A 1.380(3)
C019 H26 0.98(2)
C01A H25 1.04(2)
C01B C01C 1.387(3)
C01B H31 1.02(2)
C01C H27 0.98(2)

loop_
_geom_torsion_atom_site_label_1
_geom_torsion_atom_site_label_2
_geom_torsion_atom_site_label_3
_geom_torsion_atom_site_label_4
_geom_torsion
C016 N002 C005 C00J -1.3(2)
C016 N002 C005 C00F 177.37(15)
C00G C007 C00A C00M 13.3(2)
C00G C007 C00A C013 -154.05(15)
C01A N003 C00B C010 -0.4(3)
C01A N003 C00B C22 179.24(16)
C00N C008 C00C C00E -14.3(2)
C00T C008 C00C C00E 172.84(14)
C00N C008 C00C C012 153.24(15)
C00T C008 C00C C012 -19.6(2)
C008 C00C C00E C006 14.6(2)
C012 C00C C00E C006 -153.38(15)
C00L C006 C00E C00C -0.5(2)
C21 C006 C00E C00C 169.79(15)
C00A C007 C00G C00O -0.8(2)
C00A C007 C00G C20 168.76(15)
C01C N4 C00I C00X -0.3(3)
C01C N4 C00I C23 -178.16(18)
N002 C005 C00J C015 2.0(3)
C00F C005 C00J C015 -176.61(16)
C00R N001 C00K C00S -0.7(2)
C00R N001 C00K C00V 177.21(15)
C00E C006 C00L C00N -13.6(2)
C21 C006 C00L C00N 176.54(14)
C00E C006 C00L C014 153.32(15)
C21 C006 C00L C014 -16.5(2)
C00O C009 C00M C00A -1.3(2)
C00O C009 C00M C00Y 169.05(15)
C007 C00A C00M C009 -12.3(2)
C013 C00A C00M C009 154.86(15)
C007 C00A C00M C00Y 177.80(14)
C013 C00A C00M C00Y -15.1(2)
C006 C00L C00N C008 13.9(2)
C014 C00L C00N C008 -153.55(15)
C00C C008 C00N C00L 0.1(2)
C00T C008 C00N C00L 173.21(15)
C00M C009 C00O C00G 13.8(2)
C00M C009 C00O C011 -153.08(15)
C007 C00G C00O C009 -12.8(2)
C20 C00G C00O C009 177.55(14)
C007 C00G C00O C011 153.83(15)
C20 C00G C00O C011 -15.8(2)
C00K N001 C00R C00Z 0.0(2)
N001 C00K C00S C00W 0.5(3)
C00V C00K C00S C00W -177.27(16)
C00K C00S C00W C00Z 0.3(3)
N4 C00I C00X C017 -0.3(3)
C23 C00I C00X C017 177.50(16)
C00S C00W C00Z C00R -0.9(3)
N001 C00R C00Z C00W 0.8(3)
N003 C00B C010 C018 1.0(3)
C22 C00B C010 C018 -178.59(16)
C009 C00O C011 C014 86.56(19)
C00G C00O C011 C014 -79.7(2)
C00E C00C C012 C013 82.24(19)
C008 C00C C012 C013 -85.0(2)
C007 C00A C013 C012 81.58(19)
C00M C00A C013 C012 -85.19(19)
C00C C012 C013 C00A 0.3(2)
C00N C00L C014 C011 86.42(19)
C006 C00L C014 C011 -80.1(2)
C00O C011 C014 C00L -3.8(2)
C016 C00U C015 C00J -0.4(3)
C005 C00J C015 C00U -1.1(3)
C005 N002 C016 C00U -0.3(3)
C015 C00U C016 N002 1.1(3)
C00I C00X C017 C01B 0.3(3)
C00B C010 C018 C019 -0.2(3)
C010 C018 C019 C01A -1.1(3)
C00B N003 C01A C019 -1.1(3)
C018 C019 C01A N003 1.8(3)
C00X C017 C01B C01C 0.2(3)
C00I N4 C01C C01B 0.9(3)
C017 C01B C01C N4 -0.8(4)
